data_1514664
loop_
_publ_author_name
'Agabekov, Vladislav'
'Seiche, Wolfgang'
'Breit, Bernhard'

_publ_section_title
;
 Rhodium-catalyzed hydroformylation of alkynes employing a self-assembling
 ligand system
;
_journal_issue 6
_journal_name_full 'Chemical Science'
_journal_page_first 2418
_journal_paper_doi 10.1039/c3sc50725d
_journal_volume 4
_journal_year 2013
_chemical_formula_moiety 'C15 H12 O'
_chemical_formula_sum 'C15 H12 O'
_chemical_formula_weight 208.25
_chemical_name_systematic
;
?
;
_space_group_IT_number 14
_symmetry_cell_setting monoclinic
_symmetry_space_group_name_Hall '-P 2ybc'
_symmetry_space_group_name_H-M 'P 1 21/c 1'
_atom_sites_solution_hydrogens geom
_atom_sites_solution_primary direct
_atom_sites_solution_secondary difmap
_audit_creation_method SHELXL-97
_cell_angle_alpha 90.00
_cell_angle_beta 95.017(3)
_cell_angle_gamma 90.00
_cell_formula_units_Z 4
_cell_length_a 5.8262(2)
_cell_length_b 21.4617(13)
_cell_length_c 9.2279(4)
_cell_measurement_reflns_used 8135
_cell_measurement_temperature 173(2)
_cell_measurement_theta_max 27.485
_cell_measurement_theta_min 0.998
_cell_volume 1149.44(9)
_computing_cell_refinement 'HKL Scalepack (Otwinowski & Minor 1997)'
_computing_data_collection 'Collect (Nonius BV, 1997-2000)'
_computing_data_reduction 'HKL Denzo and Scalepack (Otwinowski & Minor 1997)'
_computing_structure_refinement 'SHELXL-97 (Sheldrick, 1997)'
_computing_structure_solution 'SIR-97 (Giacovazzo, 1997)'
_diffrn_ambient_temperature 173(2)
_diffrn_detector_area_resol_mean 9
_diffrn_measured_fraction_theta_full 0.998
_diffrn_measured_fraction_theta_max 0.998
_diffrn_measurement_device '95mm CCD camera on \k-goniostat'
_diffrn_measurement_device_type KappaCCD
_diffrn_measurement_method CCD
_diffrn_radiation_monochromator 'horizonally mounted graphite crystal'
_diffrn_radiation_source 'long-fine-focus sealed tube'
_diffrn_radiation_type MoK\a
_diffrn_radiation_wavelength 0.71073
_diffrn_reflns_av_R_equivalents 0.0400
_diffrn_reflns_av_sigmaI/netI 0.0422
_diffrn_reflns_limit_h_max 7
_diffrn_reflns_limit_h_min -7
_diffrn_reflns_limit_k_max 26
_diffrn_reflns_limit_k_min -27
_diffrn_reflns_limit_l_max 11
_diffrn_reflns_limit_l_min -10
_diffrn_reflns_number 9998
_diffrn_reflns_theta_full 27.46
_diffrn_reflns_theta_max 27.46
_diffrn_reflns_theta_min 1.90
_exptl_absorpt_coefficient_mu 0.074
_exptl_absorpt_correction_T_max 0.998
_exptl_absorpt_correction_T_min 0.942
_exptl_absorpt_correction_type multi-scan
_exptl_absorpt_process_details
;
multi-scan from symmetry-related measurements
Sortav (Blessing 1995)
;
_exptl_crystal_colour white
_exptl_crystal_density_diffrn 1.203
_exptl_crystal_density_method 'not measured'
_exptl_crystal_description plate
_exptl_crystal_F_000 440
_exptl_crystal_size_max 0.30
_exptl_crystal_size_mid 0.25
_exptl_crystal_size_min 0.04
_refine_diff_density_max 0.139
_refine_diff_density_min -0.168
_refine_diff_density_rms 0.036
_refine_ls_extinction_method none
_refine_ls_goodness_of_fit_ref 1.025
_refine_ls_hydrogen_treatment mixed
_refine_ls_matrix_type full
_refine_ls_number_parameters 193
_refine_ls_number_reflns 2625
_refine_ls_number_restraints 0
_refine_ls_restrained_S_all 1.025
_refine_ls_R_factor_all 0.0703
_refine_ls_R_factor_gt 0.0417
_refine_ls_shift/su_max 0.000
_refine_ls_shift/su_mean 0.000
_refine_ls_structure_factor_coef Fsqd
_refine_ls_weighting_details 'calc w=1/[\s^2^(Fo^2^)+(0.0593P)^2^+0.0000P] where P=(Fo^2^+2Fc^2^)/3'
_refine_ls_weighting_scheme calc
_refine_ls_wR_factor_gt 0.0969
_refine_ls_wR_factor_ref 0.1105
_reflns_number_gt 1754
_reflns_number_total 2625
_reflns_threshold_expression >2sigma(I)
_cod_data_source_file c3sc50725d.txt
_cod_data_source_block mk484bl
_cod_depositor_comments
;
The following automatic conversions were performed:

'_symmetry_cell_setting' value 'Monoclinic' changed to 'monoclinic'
according to
/usr/data/users/saulius/automatic-downloads/retrospective/RSC/lib/dictionaries/cif_core.dic
dictionary named 'cif_core.dic' version 2.4.2 from 2011-04-26.

Automatic conversion script
Id: cif_fix_values 2281 2013-09-26 08:29:07Z andrius 
;
_cod_original_sg_symbol_H-M 'P 21/c '
_cod_database_code 1514664

loop_
_symmetry_equiv_pos_as_xyz
'x, y, z'
'-x, y+1/2, -z+1/2'
'-x, -y, -z'
'x, -y-1/2, z-1/2'

loop_
_atom_site_label
_atom_site_type_symbol
_atom_site_fract_x
_atom_site_fract_y
_atom_site_fract_z
_atom_site_U_iso_or_equiv
_atom_site_adp_type
_atom_site_occupancy
_atom_site_symmetry_multiplicity
_atom_site_calc_flag
C1 C -0.1524(2) 0.23729(7) -0.13820(16) 0.0437(3) Uani 1 1 d
C2 C 0.02419(19) 0.18842(6) -0.11676(13) 0.0363(3) Uani 1 1 d
C3 C 0.1401(2) 0.17526(6) -0.23237(14) 0.0391(3) Uani 1 1 d
C11 C 0.32071(19) 0.12888(6) -0.24924(12) 0.0357(3) Uani 1 1 d
C12 C 0.3391(2) 0.07262(7) -0.17338(13) 0.0421(3) Uani 1 1 d
C13 C 0.5121(2) 0.03058(8) -0.19785(16) 0.0492(4) Uani 1 1 d
C14 C 0.6693(2) 0.04462(8) -0.29776(16) 0.0529(4) Uani 1 1 d
C15 C 0.6517(2) 0.09951(8) -0.37426(16) 0.0509(4) Uani 1 1 d
C16 C 0.4778(2) 0.14108(8) -0.35174(14) 0.0430(3) Uani 1 1 d
C21 C 0.06526(19) 0.16097(6) 0.03122(12) 0.0339(3) Uani 1 1 d
C22 C -0.1048(2) 0.12640(7) 0.09130(14) 0.0394(3) Uani 1 1 d
C23 C -0.0678(2) 0.10342(7) 0.23157(14) 0.0432(3) Uani 1 1 d
C24 C 0.1369(2) 0.11558(7) 0.31414(14) 0.0438(3) Uani 1 1 d
C25 C 0.3063(2) 0.14974(7) 0.25563(14) 0.0416(3) Uani 1 1 d
C26 C 0.2720(2) 0.17220(6) 0.11452(14) 0.0377(3) Uani 1 1 d
O1 O -0.26894(15) 0.25640(5) -0.04477(10) 0.0544(3) Uani 1 1 d
H1 H -0.182(2) 0.2558(7) -0.2428(15) 0.053(4) Uiso 1 1 d
H3 H 0.103(2) 0.2014(6) -0.3180(13) 0.044(3) Uiso 1 1 d
H12 H 0.230(2) 0.0630(7) -0.1018(14) 0.046(3) Uiso 1 1 d
H13 H 0.523(2) -0.0105(8) -0.1450(15) 0.054(4) Uiso 1 1 d
H14 H 0.790(2) 0.0148(8) -0.3135(15) 0.062(4) Uiso 1 1 d
H15 H 0.760(2) 0.1098(8) -0.4459(15) 0.068(5) Uiso 1 1 d
H16 H 0.464(2) 0.1805(7) -0.4074(14) 0.044(4) Uiso 1 1 d
H22 H -0.253(2) 0.1186(7) 0.0326(14) 0.052(4) Uiso 1 1 d
H23 H -0.187(2) 0.0786(7) 0.2738(13) 0.047(3) Uiso 1 1 d
H24 H 0.165(2) 0.0990(7) 0.4154(15) 0.049(4) Uiso 1 1 d
H25 H 0.452(2) 0.1583(7) 0.3136(14) 0.052(4) Uiso 1 1 d
H26 H 0.390(2) 0.1956(6) 0.0738(13) 0.044(4) Uiso 1 1 d

loop_
_atom_site_aniso_label
_atom_site_aniso_U_11
_atom_site_aniso_U_22
_atom_site_aniso_U_33
_atom_site_aniso_U_23
_atom_site_aniso_U_13
_atom_site_aniso_U_12
C1 0.0471(7) 0.0441(9) 0.0397(8) -0.0006(7) 0.0024(6) 0.0054(6)
C2 0.0369(6) 0.0375(8) 0.0341(7) -0.0011(6) 0.0014(5) -0.0005(5)
C3 0.0457(7) 0.0374(8) 0.0338(7) 0.0031(6) 0.0018(6) 0.0007(6)
C11 0.0388(6) 0.0379(8) 0.0302(6) -0.0030(6) 0.0018(5) -0.0016(5)
C12 0.0486(7) 0.0389(9) 0.0394(7) -0.0014(6) 0.0075(6) -0.0008(6)
C13 0.0590(9) 0.0382(9) 0.0501(8) -0.0017(7) 0.0023(7) 0.0060(7)
C14 0.0484(8) 0.0544(11) 0.0562(9) -0.0122(8) 0.0063(7) 0.0097(7)
C15 0.0480(8) 0.0590(11) 0.0476(8) -0.0080(7) 0.0139(6) -0.0022(7)
C16 0.0495(8) 0.0444(9) 0.0354(7) -0.0020(6) 0.0061(6) -0.0028(6)
C21 0.0343(6) 0.0344(8) 0.0333(7) -0.0029(5) 0.0043(5) 0.0021(5)
C22 0.0338(7) 0.0440(9) 0.0400(7) -0.0021(6) 0.0006(5) -0.0020(5)
C23 0.0441(7) 0.0440(9) 0.0427(7) 0.0029(6) 0.0102(6) -0.0038(6)
C24 0.0481(7) 0.0482(9) 0.0350(7) 0.0032(6) 0.0038(6) 0.0039(6)
C25 0.0383(7) 0.0471(9) 0.0383(7) -0.0046(6) -0.0026(5) 0.0011(6)
C26 0.0354(7) 0.0401(8) 0.0380(7) -0.0024(6) 0.0058(5) -0.0024(5)
O1 0.0576(6) 0.0573(7) 0.0490(6) -0.0003(5) 0.0094(5) 0.0187(5)

loop_
_atom_type_symbol
_atom_type_description
_atom_type_scat_dispersion_real
_atom_type_scat_dispersion_imag
_atom_type_scat_source
C C 0.0033 0.0016 'International Tables Vol C Tables 4.2.6.8 and 6.1.1.4'
H H 0.0000 0.0000 'International Tables Vol C Tables 4.2.6.8 and 6.1.1.4'
O O 0.0106 0.0060 'International Tables Vol C Tables 4.2.6.8 and 6.1.1.4'

loop_
_geom_angle_atom_site_label_1
_geom_angle_atom_site_label_2
_geom_angle_atom_site_label_3
_geom_angle
O1 C1 C2 124.98(13)
O1 C1 H1 118.0(7)
C2 C1 H1 117.0(7)
C3 C2 C1 115.99(12)
C3 C2 C21 126.51(12)
C1 C2 C21 117.42(10)
C2 C3 C11 130.02(13)
C2 C3 H3 115.5(7)
C11 C3 H3 114.4(7)
C12 C11 C16 118.43(12)
C12 C11 C3 123.94(11)
C16 C11 C3 117.58(12)
C13 C12 C11 120.42(12)
C13 C12 H12 119.9(8)
C11 C12 H12 119.6(8)
C12 C13 C14 119.90(15)
C12 C13 H13 120.5(7)
C14 C13 H13 119.6(7)
C15 C14 C13 120.25(14)
C15 C14 H14 120.7(9)
C13 C14 H14 119.0(9)
C14 C15 C16 120.05(13)
C14 C15 H15 121.2(9)
C16 C15 H15 118.8(9)
C15 C16 C11 120.92(15)
C15 C16 H16 120.1(7)
C11 C16 H16 119.0(7)
C22 C21 C26 118.96(11)
C22 C21 C2 120.94(10)
C26 C21 C2 120.03(11)
C23 C22 C21 120.31(11)
C23 C22 H22 120.5(8)
C21 C22 H22 119.2(8)
C24 C23 C22 120.26(12)
C24 C23 H23 119.3(7)
C22 C23 H23 120.4(7)
C25 C24 C23 119.86(12)
C25 C24 H24 119.5(7)
C23 C24 H24 120.6(8)
C24 C25 C26 120.24(12)
C24 C25 H25 120.2(8)
C26 C25 H25 119.6(8)
C25 C26 C21 120.35(12)
C25 C26 H26 120.2(8)
C21 C26 H26 119.5(8)

loop_
_geom_bond_atom_site_label_1
_geom_bond_atom_site_label_2
_geom_bond_distance
C1 O1 1.2144(15)
C1 C2 1.4706(18)
C1 H1 1.044(14)
C2 C3 1.3417(16)
C2 C21 1.4872(16)
C3 C11 1.4665(17)
C3 H3 0.978(13)
C11 C12 1.3952(18)
C11 C16 1.3971(16)
C12 C13 1.3862(19)
C12 H12 0.979(12)
C13 C14 1.388(2)
C13 H13 1.007(17)
C14 C15 1.372(2)
C14 H14 0.971(15)
C15 C16 1.379(2)
C15 H15 0.977(14)
C16 H16 0.989(14)
C21 C22 1.3913(17)
C21 C26 1.3920(16)
C22 C23 1.3844(18)
C22 H22 0.991(13)
C23 C24 1.3829(19)
C23 H23 0.981(13)
C24 C25 1.3773(19)
C24 H24 0.999(14)
C25 C26 1.3866(18)
C25 H25 0.980(14)
C26 H26 0.956(13)

loop_
_geom_torsion_atom_site_label_1
_geom_torsion_atom_site_label_2
_geom_torsion_atom_site_label_3
_geom_torsion_atom_site_label_4
_geom_torsion
O1 C1 C2 C3 -177.81(14)
O1 C1 C2 C21 -0.9(2)
C1 C2 C3 C11 -178.43(13)
C21 C2 C3 C11 5.0(2)
C2 C3 C11 C12 29.3(2)
C2 C3 C11 C16 -153.26(14)
C16 C11 C12 C13 1.17(19)
C3 C11 C12 C13 178.60(12)
C11 C12 C13 C14 0.4(2)
C12 C13 C14 C15 -1.1(2)
C13 C14 C15 C16 0.2(2)
C14 C15 C16 C11 1.4(2)
C12 C11 C16 C15 -2.09(19)
C3 C11 C16 C15 -179.68(12)
C3 C2 C21 C22 -118.07(15)
C1 C2 C21 C22 65.38(16)
C3 C2 C21 C26 65.04(18)
C1 C2 C21 C26 -111.51(13)
C26 C21 C22 C23 -0.26(19)
C2 C21 C22 C23 -177.19(12)
C21 C22 C23 C24 1.2(2)
C22 C23 C24 C25 -1.2(2)
C23 C24 C25 C26 0.3(2)
C24 C25 C26 C21 0.6(2)
C22 C21 C26 C25 -0.64(19)
C2 C21 C26 C25 176.31(12)
